data_7119001
loop_
_publ_author_name
'Nicole S. Y. Loy'
'Subin Choi'
'Sunggak Kim'
'Cheol-Min Park'

_publ_section_title
;
 The synthesis of pyrroles and oxazoles based on gold alpha-imino carbene
 complexes
;
_journal_name_full Chem.Commun.
_journal_page_first 7336
_journal_volume 52
_journal_year 2016
_chemical_formula_moiety 'C14 H15 N O3'
_chemical_formula_sum 'C14 H15 N O3'
_chemical_formula_weight 245.27
_space_group_crystal_system monoclinic
_space_group_IT_number 14
_space_group_name_Hall '-P 2ybc'
_space_group_name_H-M_alt 'P 1 21/c 1'
_symmetry_space_group_name_Hall '-P 2ybc'
_symmetry_space_group_name_H-M 'P 1 21/c 1'
_atom_sites_solution_hydrogens geom
_audit_creation_method SHELXL-2014/7
_audit_update_record
;
2016-04-24 deposited with the CCDC.
2016-04-25 downloaded from the CCDC.
;
_cell_angle_alpha 90
_cell_angle_beta 102.459(5)
_cell_angle_gamma 90
_cell_formula_units_Z 4
_cell_length_a 14.579(3)
_cell_length_b 9.8759(17)
_cell_length_c 9.0753(15)
_cell_measurement_reflns_used 1162
_cell_measurement_temperature 103(2)
_cell_measurement_theta_max 23.67
_cell_measurement_theta_min 2.51
_cell_volume 1275.9(4)
_computing_cell_refinement 'Bruker SAINT'
_computing_data_collection 'Bruker APEX2'
_computing_data_reduction 'Bruker SAINT'
_computing_molecular_graphics 'Bruker SHELXTL'
_computing_publication_material 'Bruker SHELXTL'
_computing_structure_refinement 'SHELXL-2014/7 (Sheldrick, 2014)'
_computing_structure_solution 'Bruker SHELXTL'
_diffrn_ambient_temperature 103(2)
_diffrn_measured_fraction_theta_full 0.997
_diffrn_measured_fraction_theta_max 0.995
_diffrn_measurement_device_type 'Bruker APEX-II CCD'
_diffrn_measurement_method '\f and \w scans'
_diffrn_radiation_type MoK\a
_diffrn_radiation_wavelength 0.71073
_diffrn_reflns_av_R_equivalents 0.1098
_diffrn_reflns_av_unetI/netI 0.1134
_diffrn_reflns_Laue_measured_fraction_full 0.997
_diffrn_reflns_Laue_measured_fraction_max 0.995
_diffrn_reflns_limit_h_max 18
_diffrn_reflns_limit_h_min -19
_diffrn_reflns_limit_k_max 12
_diffrn_reflns_limit_k_min -13
_diffrn_reflns_limit_l_max 12
_diffrn_reflns_limit_l_min -7
_diffrn_reflns_number 13077
_diffrn_reflns_point_group_measured_fraction_full 0.997
_diffrn_reflns_point_group_measured_fraction_max 0.995
_diffrn_reflns_theta_full 25.242
_diffrn_reflns_theta_max 28.326
_diffrn_reflns_theta_min 1.430
_exptl_absorpt_coefficient_mu 0.090
_exptl_absorpt_correction_T_max 0.7457
_exptl_absorpt_correction_T_min 0.5885
_exptl_absorpt_correction_type multi-scan
_exptl_absorpt_process_details 'Bruker SADABS'
_exptl_crystal_colour colourless
_exptl_crystal_density_diffrn 1.277
_exptl_crystal_description needle
_exptl_crystal_F_000 520
_exptl_crystal_size_max 0.400
_exptl_crystal_size_mid 0.120
_exptl_crystal_size_min 0.100
_refine_diff_density_max 0.294
_refine_diff_density_min -0.362
_refine_diff_density_rms 0.082
_refine_ls_extinction_coef .
_refine_ls_extinction_method none
_refine_ls_goodness_of_fit_ref 0.977
_refine_ls_hydrogen_treatment constr
_refine_ls_matrix_type full
_refine_ls_number_parameters 165
_refine_ls_number_reflns 3169
_refine_ls_number_restraints 0
_refine_ls_restrained_S_all 0.977
_refine_ls_R_factor_all 0.1498
_refine_ls_R_factor_gt 0.0607
_refine_ls_shift/su_max 0.000
_refine_ls_shift/su_mean 0.000
_refine_ls_structure_factor_coef Fsqd
_refine_ls_weighting_details 'w=1/[\s^2^(Fo^2^)+(0.0918P)^2^] where P=(Fo^2^+2Fc^2^)/3'
_refine_ls_weighting_scheme calc
_refine_ls_wR_factor_gt 0.1381
_refine_ls_wR_factor_ref 0.1928
_reflns_Friedel_coverage 0.000
_reflns_Friedel_fraction_full .
_reflns_Friedel_fraction_max .
_reflns_number_gt 1570
_reflns_number_total 3169
_reflns_threshold_expression 'I > 2\s(I)'
_cod_data_source_file c6cc01742h2.cif
_cod_data_source_block kim6-a
_cod_database_code 7119001
_shelx_shelxl_version_number 2014/7
_shelx_space_group_comment
; 
The symmetry employed for this shelxl refinement is uniquely defined 
by the following loop, which should always be used as a source of 
symmetry information in preference to the above space-group names. 
They are only intended as comments. 
;
_shelx_estimated_absorpt_t_min 0.965
_shelx_estimated_absorpt_t_max 0.991

loop_
_space_group_symop_operation_xyz
'x, y, z'
'-x, y+1/2, -z+1/2'
'-x, -y, -z'
'x, -y-1/2, z-1/2'

loop_
_atom_site_label
_atom_site_type_symbol
_atom_site_fract_x
_atom_site_fract_y
_atom_site_fract_z
_atom_site_U_iso_or_equiv
_atom_site_adp_type
_atom_site_occupancy
_atom_site_site_symmetry_order
_atom_site_calc_flag
_atom_site_refinement_flags_posn
_atom_site_refinement_flags_adp
_atom_site_refinement_flags_occupancy
_atom_site_disorder_assembly
_atom_site_disorder_group
N1 N 0.91749(15) 0.2016(2) 1.1342(3) 0.0230(5) Uani 1 1 d . . . . .
O1 O 0.98932(13) 0.29552(18) 1.1723(2) 0.0253(5) Uani 1 1 d . . . . .
C1 C 1.0307(2) 0.3196(3) 1.0441(4) 0.0322(7) Uani 1 1 d . . . . .
H1A H 1.0533 0.2338 1.0108 0.048 Uiso 1 1 calc R U . . .
H1B H 1.0835 0.3826 1.0725 0.048 Uiso 1 1 calc R U . . .
H1C H 0.9835 0.3586 0.9616 0.048 Uiso 1 1 calc R U . . .
C2 C 0.9323(2) 0.0653(3) 1.1454(3) 0.0261(7) Uani 1 1 d . . . . .
H2 H 0.9903 0.0207 1.1833 0.031 Uiso 1 1 calc R U . . .
C3 C 0.84724(19) 0.0059(3) 1.0915(3) 0.0240(6) Uani 1 1 d . . . . .
H3 H 0.8349 -0.0886 1.0871 0.029 Uiso 1 1 calc R U . . .
C4 C 0.78049(18) 0.1097(3) 1.0432(3) 0.0205(6) Uani 1 1 d . . . . .
C5 C 0.82641(17) 0.2340(3) 1.0700(3) 0.0193(6) Uani 1 1 d . . . . .
C6 C 0.68079(19) 0.0820(3) 0.9851(3) 0.0234(6) Uani 1 1 d . . . . .
O2 O 0.64696(13) -0.03163(19) 0.9748(2) 0.0345(6) Uani 1 1 d . . . . .
O3 O 0.62963(13) 0.19342(18) 0.9450(2) 0.0318(5) Uani 1 1 d . . . . .
C7 C 0.5306(2) 0.1747(3) 0.8777(4) 0.0371(8) Uani 1 1 d . . . . .
H7A H 0.4979 0.1328 0.9512 0.045 Uiso 1 1 calc R U . . .
H7B H 0.5228 0.1153 0.7880 0.045 Uiso 1 1 calc R U . . .
C8 C 0.4914(2) 0.3119(3) 0.8337(5) 0.0508(10) Uani 1 1 d . . . . .
H8A H 0.5012 0.3703 0.9230 0.076 Uiso 1 1 calc R U . . .
H8B H 0.4239 0.3045 0.7901 0.076 Uiso 1 1 calc R U . . .
H8C H 0.5231 0.3511 0.7589 0.076 Uiso 1 1 calc R U . . .
C9 C 0.79457(18) 0.3767(2) 1.0491(3) 0.0206(6) Uani 1 1 d . . . . .
C10 C 0.80835(18) 0.4643(3) 1.1723(3) 0.0240(6) Uani 1 1 d . . . . .
H10 H 0.8403 0.4337 1.2689 0.029 Uiso 1 1 calc R U . . .
C11 C 0.7754(2) 0.5965(3) 1.1538(4) 0.0303(7) Uani 1 1 d . . . . .
H11 H 0.7843 0.6558 1.2381 0.036 Uiso 1 1 calc R U . . .
C12 C 0.72939(19) 0.6420(3) 1.0128(4) 0.0298(7) Uani 1 1 d . . . . .
H12 H 0.7065 0.7322 1.0003 0.036 Uiso 1 1 calc R U . . .
C13 C 0.71696(19) 0.5556(3) 0.8905(3) 0.0262(7) Uani 1 1 d . . . . .
H13 H 0.6858 0.5868 0.7936 0.031 Uiso 1 1 calc R U . . .
C14 C 0.74964(18) 0.4238(3) 0.9085(3) 0.0226(6) Uani 1 1 d . . . . .
H14 H 0.7411 0.3651 0.8237 0.027 Uiso 1 1 calc R U . . .

loop_
_atom_site_aniso_label
_atom_site_aniso_U_11
_atom_site_aniso_U_22
_atom_site_aniso_U_33
_atom_site_aniso_U_23
_atom_site_aniso_U_13
_atom_site_aniso_U_12
N1 0.0223(12) 0.0171(11) 0.0288(14) 0.0013(10) 0.0039(10) -0.0025(9)
O1 0.0235(10) 0.0225(10) 0.0297(11) -0.0031(9) 0.0049(8) -0.0053(8)
C1 0.0314(16) 0.0281(16) 0.0412(19) -0.0029(14) 0.0166(14) -0.0031(13)
C2 0.0284(15) 0.0191(14) 0.0316(17) 0.0012(13) 0.0085(13) 0.0053(12)
C3 0.0303(15) 0.0159(13) 0.0269(16) -0.0018(12) 0.0084(12) 0.0006(11)
C4 0.0236(14) 0.0172(13) 0.0214(15) 0.0007(12) 0.0065(11) 0.0003(11)
C5 0.0201(13) 0.0203(13) 0.0185(14) 0.0002(11) 0.0062(11) 0.0015(11)
C6 0.0254(14) 0.0179(14) 0.0272(16) 0.0013(12) 0.0060(12) 0.0015(11)
O2 0.0294(11) 0.0176(10) 0.0551(15) 0.0018(10) 0.0060(10) -0.0034(9)
O3 0.0193(10) 0.0191(10) 0.0545(14) 0.0052(10) 0.0024(9) -0.0003(8)
C7 0.0217(15) 0.0281(17) 0.058(2) 0.0042(15) 0.0005(14) -0.0029(13)
C8 0.0290(18) 0.036(2) 0.081(3) 0.0122(19) -0.0016(18) 0.0020(15)
C9 0.0187(13) 0.0162(13) 0.0279(16) -0.0030(12) 0.0073(11) -0.0034(10)
C10 0.0230(14) 0.0209(14) 0.0285(17) -0.0027(13) 0.0062(12) -0.0015(11)
C11 0.0316(16) 0.0202(14) 0.042(2) -0.0090(14) 0.0131(14) -0.0007(12)
C12 0.0267(15) 0.0173(14) 0.047(2) 0.0016(14) 0.0105(14) 0.0008(12)
C13 0.0234(14) 0.0222(14) 0.0324(17) 0.0059(13) 0.0048(12) 0.0005(11)
C14 0.0253(14) 0.0174(13) 0.0259(17) -0.0015(12) 0.0072(12) -0.0014(11)

loop_
_atom_type_symbol
_atom_type_description
_atom_type_scat_dispersion_real
_atom_type_scat_dispersion_imag
_atom_type_scat_source
C C 0.0033 0.0016 'International Tables Vol C Tables 4.2.6.8 and 6.1.1.4'
H H 0.0000 0.0000 'International Tables Vol C Tables 4.2.6.8 and 6.1.1.4'
N N 0.0061 0.0033 'International Tables Vol C Tables 4.2.6.8 and 6.1.1.4'
O O 0.0106 0.0060 'International Tables Vol C Tables 4.2.6.8 and 6.1.1.4'

loop_
_geom_angle_atom_site_label_1
_geom_angle_atom_site_label_2
_geom_angle_atom_site_label_3
_geom_angle
_geom_angle_site_symmetry_1
_geom_angle_site_symmetry_3
C2 N1 C5 112.7(2) . .
C2 N1 O1 122.9(2) . .
C5 N1 O1 124.2(2) . .
N1 O1 C1 109.53(19) . .
O1 C1 H1A 109.5 . .
O1 C1 H1B 109.5 . .
H1A C1 H1B 109.5 . .
O1 C1 H1C 109.5 . .
H1A C1 H1C 109.5 . .
H1B C1 H1C 109.5 . .
N1 C2 C3 106.3(2) . .
N1 C2 H2 126.8 . .
C3 C2 H2 126.8 . .
C2 C3 C4 108.1(2) . .
C2 C3 H3 125.9 . .
C4 C3 H3 125.9 . .
C5 C4 C3 108.1(2) . .
C5 C4 C6 129.1(2) . .
C3 C4 C6 122.7(2) . .
N1 C5 C4 104.7(2) . .
N1 C5 C9 121.7(2) . .
C4 C5 C9 133.6(2) . .
O2 C6 O3 122.9(3) . .
O2 C6 C4 123.6(2) . .
O3 C6 C4 113.4(2) . .
C6 O3 C7 117.1(2) . .
O3 C7 C8 106.6(2) . .
O3 C7 H7A 110.4 . .
C8 C7 H7A 110.4 . .
O3 C7 H7B 110.4 . .
C8 C7 H7B 110.4 . .
H7A C7 H7B 108.6 . .
C7 C8 H8A 109.5 . .
C7 C8 H8B 109.5 . .
H8A C8 H8B 109.5 . .
C7 C8 H8C 109.5 . .
H8A C8 H8C 109.5 . .
H8B C8 H8C 109.5 . .
C14 C9 C10 119.2(2) . .
C14 C9 C5 120.7(2) . .
C10 C9 C5 120.1(2) . .
C11 C10 C9 120.1(3) . .
C11 C10 H10 120.0 . .
C9 C10 H10 120.0 . .
C12 C11 C10 120.2(3) . .
C12 C11 H11 119.9 . .
C10 C11 H11 119.9 . .
C13 C12 C11 119.7(3) . .
C13 C12 H12 120.1 . .
C11 C12 H12 120.1 . .
C12 C13 C14 120.3(3) . .
C12 C13 H13 119.9 . .
C14 C13 H13 119.9 . .
C9 C14 C13 120.5(3) . .
C9 C14 H14 119.7 . .
C13 C14 H14 119.7 . .

loop_
_geom_bond_atom_site_label_1
_geom_bond_atom_site_label_2
_geom_bond_distance
_geom_bond_site_symmetry_2
N1 C2 1.363(3) .
N1 C5 1.368(3) .
N1 O1 1.386(3) .
O1 C1 1.441(3) .
C1 H1A 0.9800 .
C1 H1B 0.9800 .
C1 H1C 0.9800 .
C2 C3 1.364(4) .
C2 H2 0.9500 .
C3 C4 1.416(3) .
C3 H3 0.9500 .
C4 C5 1.395(3) .
C4 C6 1.461(4) .
C5 C9 1.483(3) .
C6 O2 1.221(3) .
C6 O3 1.335(3) .
O3 C7 1.453(3) .
C7 C8 1.491(4) .
C7 H7A 0.9900 .
C7 H7B 0.9900 .
C8 H8A 0.9800 .
C8 H8B 0.9800 .
C8 H8C 0.9800 .
C9 C14 1.383(4) .
C9 C10 1.394(4) .
C10 C11 1.388(4) .
C10 H10 0.9500 .
C11 C12 1.385(4) .
C11 H11 0.9500 .
C12 C13 1.380(4) .
C12 H12 0.9500 .
C13 C14 1.384(4) .
C13 H13 0.9500 .
C14 H14 0.9500 .

loop_
_geom_torsion_atom_site_label_1
_geom_torsion_atom_site_label_2
_geom_torsion_atom_site_label_3
_geom_torsion_atom_site_label_4
_geom_torsion
_geom_torsion_site_symmetry_1
_geom_torsion_site_symmetry_2
_geom_torsion_site_symmetry_3
_geom_torsion_site_symmetry_4
C2 N1 O1 C1 86.7(3) . . . .
C5 N1 O1 C1 -87.6(3) . . . .
C5 N1 C2 C3 -2.1(3) . . . .
O1 N1 C2 C3 -177.0(2) . . . .
N1 C2 C3 C4 1.6(3) . . . .
C2 C3 C4 C5 -0.5(3) . . . .
C2 C3 C4 C6 -177.2(3) . . . .
C2 N1 C5 C4 1.8(3) . . . .
O1 N1 C5 C4 176.5(2) . . . .
C2 N1 C5 C9 179.0(2) . . . .
O1 N1 C5 C9 -6.2(4) . . . .
C3 C4 C5 N1 -0.7(3) . . . .
C6 C4 C5 N1 175.7(3) . . . .
C3 C4 C5 C9 -177.5(3) . . . .
C6 C4 C5 C9 -1.2(5) . . . .
C5 C4 C6 O2 -175.2(3) . . . .
C3 C4 C6 O2 0.7(4) . . . .
C5 C4 C6 O3 4.3(4) . . . .
C3 C4 C6 O3 -179.8(2) . . . .
O2 C6 O3 C7 -4.0(4) . . . .
C4 C6 O3 C7 176.5(2) . . . .
C6 O3 C7 C8 -176.1(3) . . . .
N1 C5 C9 C14 125.7(3) . . . .
C4 C5 C9 C14 -58.0(4) . . . .
N1 C5 C9 C10 -55.4(4) . . . .
C4 C5 C9 C10 120.9(3) . . . .
C14 C9 C10 C11 1.4(4) . . . .
C5 C9 C10 C11 -177.5(2) . . . .
C9 C10 C11 C12 -0.6(4) . . . .
C10 C11 C12 C13 -0.4(4) . . . .
C11 C12 C13 C14 0.4(4) . . . .
C10 C9 C14 C13 -1.3(4) . . . .
C5 C9 C14 C13 177.6(2) . . . .
C12 C13 C14 C9 0.4(4) . . . .
